data_7245748
loop_
_publ_author_name
'Hrdina, Radim'
'Holovko-Kamoshenkova, Oksana M.'
'C\'isa\<rov\'a, Ivana'
'Kouck\'y, Filip'
'Machalick\'y, Old\<rich'

_publ_section_title
;
 Annulated carbamates are precursors for the ring contraction of the
 adamantane framework
;
_journal_issue 48
_journal_name_full 'RSC Advances'
_journal_page_first 31056
_journal_page_last 31060
_journal_paper_doi 10.1039/D2RA06402B
_journal_volume 12
_journal_year 2022
_chemical_compound_source 'synthesized by the authors'
_chemical_formula_moiety 'C11 H20 N, Cl, H2 O'
_chemical_formula_sum 'C11 H22 Cl N O'
_chemical_formula_weight 219.74
_space_group_crystal_system triclinic
_space_group_IT_number 2
_space_group_name_Hall '-P 1'
_space_group_name_H-M_alt 'P -1'
_atom_sites_solution_hydrogens mixed
_atom_sites_solution_primary direct
_atom_sites_solution_secondary difmap
_audit_creation_method SHELXL-2018/3
_audit_update_record
;
2022-08-04 deposited with the CCDC.	2022-10-24 downloaded from the CCDC.
;
_cell_angle_alpha 90.7140(10)
_cell_angle_beta 102.949(2)
_cell_angle_gamma 90.789(2)
_cell_formula_units_Z 4
_cell_length_a 16.5645(8)
_cell_length_b 6.4393(3)
_cell_length_c 11.5062(5)
_cell_measurement_reflns_used 4957
_cell_measurement_temperature 120(2)
_cell_measurement_theta_max 72.2490
_cell_measurement_theta_min 2.7384
_cell_volume 1195.82(10)
_computing_cell_refinement 'SAINT V8.40B (Bruker AXS LLC, 2019)'
_computing_data_collection 'Bruker Instrument Service vV6.2.16'
_computing_data_reduction 'SAINT V8.40B (Bruker AXS LLC, 2019)'
_computing_structure_refinement 'SHELXL-2018/3 (Sheldrick, 2018)'
_computing_structure_solution 'XT, VERSION 2018/2'
_diffrn_ambient_temperature 120(2)
_diffrn_measured_fraction_theta_full 0.980
_diffrn_measured_fraction_theta_max 0.965
_diffrn_measurement_device_type 'Bruker D8 VENTURE Kappa Duo PHOTONIII CMOS'
_diffrn_measurement_method '\f and \w scans'
_diffrn_radiation_monochromator 'Helios Cu  multilayer optic'
_diffrn_radiation_type CuK\a
_diffrn_radiation_wavelength 1.54178
_diffrn_reflns_av_unetI/netI 0.0449
_diffrn_reflns_Laue_measured_fraction_full 0.980
_diffrn_reflns_Laue_measured_fraction_max 0.965
_diffrn_reflns_limit_h_max 19
_diffrn_reflns_limit_h_min -20
_diffrn_reflns_limit_k_max 7
_diffrn_reflns_limit_k_min -7
_diffrn_reflns_limit_l_max 14
_diffrn_reflns_limit_l_min 0
_diffrn_reflns_number 4530
_diffrn_reflns_point_group_measured_fraction_full 0.980
_diffrn_reflns_point_group_measured_fraction_max 0.965
_diffrn_reflns_theta_full 67.679
_diffrn_reflns_theta_max 72.066
_diffrn_reflns_theta_min 2.737
_diffrn_source 'I\mS  micro-focus sealed tube'
_exptl_absorpt_coefficient_mu 2.582
_exptl_absorpt_correction_T_max 0.85
_exptl_absorpt_correction_T_min 0.60
_exptl_absorpt_correction_type multi-scan
_exptl_absorpt_process_details
;
Sevvana, M., Ruf, M., Us\'on, I., Sheldrick, G. M., and Herbst-Irmer, R. (2019)
"Non-merohedral twinning: from minerals to proteins"
Acta. Cryst. D75, 1040-1050.
doi:10.1107/S2059798319010179
;
_exptl_crystal_colour colourless
_exptl_crystal_density_diffrn 1.221
_exptl_crystal_description plate
_exptl_crystal_F_000 480
_exptl_crystal_size_max 0.506
_exptl_crystal_size_mid 0.439
_exptl_crystal_size_min 0.064
_refine_diff_density_max 0.485
_refine_diff_density_min -0.243
_refine_diff_density_rms 0.059
_refine_ls_extinction_method none
_refine_ls_goodness_of_fit_ref 1.077
_refine_ls_hydrogen_treatment constr
_refine_ls_matrix_type full
_refine_ls_number_parameters 256
_refine_ls_number_reflns 4530
_refine_ls_number_restraints 0
_refine_ls_restrained_S_all 1.077
_refine_ls_R_factor_all 0.0420
_refine_ls_R_factor_gt 0.0397
_refine_ls_shift/su_max 0.001
_refine_ls_shift/su_mean 0.000
_refine_ls_structure_factor_coef Fsqd
_refine_ls_weighting_details 'w=1/[\s^2^(Fo^2^)+(0.0746P)^2^+0.1355P] where P=(Fo^2^+2Fc^2^)/3'
_refine_ls_weighting_scheme calc
_refine_ls_wR_factor_gt 0.1121
_refine_ls_wR_factor_ref 0.1146
_reflns_Friedel_coverage 0.000
_reflns_number_gt 4243
_reflns_number_total 4530
_reflns_threshold_expression 'I > 2\s(I)'
_cod_data_source_file d2ra06402b2.cif
_cod_data_source_block cu_rhe_73b_cu_org_hrdina_5
_cod_database_code 7245748
_shelx_shelxl_version_number 2018/3
_shelx_space_group_comment
;
The symmetry employed for this shelxl refinement is uniquely defined
by the following loop, which should always be used as a source of
symmetry information in preference to the above space-group names.
They are only intended as comments.
;
_shelx_estimated_absorpt_t_min 0.355
_shelx_estimated_absorpt_t_max 0.852

loop_
_space_group_symop_operation_xyz
'x, y, z'
'-x, -y, -z'

loop_
_atom_site_label
_atom_site_type_symbol
_atom_site_fract_x
_atom_site_fract_y
_atom_site_fract_z
_atom_site_U_iso_or_equiv
_atom_site_adp_type
_atom_site_occupancy
_atom_site_site_symmetry_order
_atom_site_calc_flag
_atom_site_refinement_flags_posn
_atom_site_refinement_flags_adp
_atom_site_refinement_flags_occupancy
_atom_site_disorder_assembly
_atom_site_disorder_group
Cl1 Cl 0.63077(3) 0.45300(6) 0.36179(4) 0.02801(14) Uani 1 1 d . . . . .
Cl2 Cl 0.63383(3) 0.06437(6) -0.13689(4) 0.02743(14) Uani 1 1 d . . . . .
N1A N 0.64200(9) 0.6866(2) 0.60179(12) 0.0225(3) Uani 1 1 d . . . . .
H11A H 0.638626 0.586551 0.539119 0.027 Uiso 1 1 d R U . . .
H12A H 0.623326 0.631551 0.663420 0.027 Uiso 1 1 d R U . . .
C1A C 0.78373(10) 0.5994(2) 0.71725(14) 0.0175(3) Uani 1 1 d . . . . .
C2A C 0.77467(11) 0.3750(2) 0.66596(15) 0.0202(3) Uani 1 1 d . . . . .
H2AA H 0.728684 0.298129 0.689116 0.024 Uiso 1 1 calc R U . . .
H2AB H 0.766124 0.372758 0.577995 0.024 Uiso 1 1 calc R U . . .
C3A C 0.85921(11) 0.2882(3) 0.72626(15) 0.0213(4) Uani 1 1 d . . . . .
H3A H 0.868251 0.147602 0.694003 0.026 Uiso 1 1 calc R U . . .
C4A C 0.91587(11) 0.4540(3) 0.69097(15) 0.0232(4) Uani 1 1 d . . . . .
H4AA H 0.911361 0.454407 0.603716 0.028 Uiso 1 1 calc R U . . .
H4AB H 0.974451 0.435583 0.732362 0.028 Uiso 1 1 calc R U . . .
C5A C 0.87981(11) 0.6520(2) 0.73441(15) 0.0192(3) Uani 1 1 d . . . . .
H5A H 0.891259 0.779839 0.691915 0.023 Uiso 1 1 calc R U . . .
C6A C 0.77103(11) 0.5864(3) 0.84629(14) 0.0226(4) Uani 1 1 d . . . . .
H6AA H 0.759272 0.724069 0.877359 0.027 Uiso 1 1 calc R U . . .
H6AB H 0.725874 0.487187 0.851768 0.027 Uiso 1 1 calc R U . . .
C7A C 0.85572(11) 0.5076(3) 0.91142(15) 0.0238(4) Uani 1 1 d . . . . .
H7A H 0.862285 0.510079 0.999965 0.029 Uiso 1 1 calc R U . . .
C8A C 0.91216(11) 0.6677(3) 0.87079(15) 0.0253(4) Uani 1 1 d . . . . .
H8AA H 0.971185 0.629495 0.894983 0.030 Uiso 1 1 calc R U . . .
H8AB H 0.904927 0.808596 0.901906 0.030 Uiso 1 1 calc R U . . .
C9A C 0.86939(11) 0.2885(3) 0.86306(15) 0.0228(4) Uani 1 1 d . . . . .
H9AA H 0.925727 0.242027 0.901144 0.027 Uiso 1 1 calc R U . . .
H9AB H 0.828953 0.189258 0.884063 0.027 Uiso 1 1 calc R U . . .
C10A C 0.72998(10) 0.7591(2) 0.64155(14) 0.0204(3) Uani 1 1 d . . . . .
H10A H 0.732056 0.890004 0.688274 0.024 Uiso 1 1 calc R U . . .
H10B H 0.752514 0.788735 0.570626 0.024 Uiso 1 1 calc R U . . .
C11A C 0.58471(12) 0.8548(3) 0.54967(16) 0.0297(4) Uani 1 1 d . . . . .
H11C H 0.527693 0.800087 0.529611 0.044 Uiso 1 1 calc R U . . .
H11D H 0.599822 0.905656 0.477346 0.044 Uiso 1 1 calc R U . . .
H11E H 0.588943 0.969229 0.607800 0.044 Uiso 1 1 calc R U . . .
N1B N 0.63898(9) -0.1714(2) 0.09964(12) 0.0222(3) Uani 1 1 d . . . . .
H11B H 0.616067 -0.105876 0.156222 0.027 Uiso 1 1 d R U . . .
H12B H 0.638667 -0.079276 0.039522 0.027 Uiso 1 1 d R U . . .
C1B C 0.78249(10) -0.0946(2) 0.21592(14) 0.0181(3) Uani 1 1 d . . . . .
C2B C 0.79047(11) 0.1101(3) 0.15025(15) 0.0235(4) Uani 1 1 d . . . . .
H2BA H 0.786727 0.085193 0.064111 0.028 Uiso 1 1 calc R U . . .
H2BB H 0.747939 0.210831 0.160626 0.028 Uiso 1 1 calc R U . . .
C3B C 0.87754(12) 0.1829(3) 0.21481(16) 0.0244(4) Uani 1 1 d . . . . .
H3B H 0.897229 0.305537 0.175669 0.029 Uiso 1 1 calc R U . . .
C4B C 0.92533(11) -0.0128(3) 0.19952(17) 0.0300(4) Uani 1 1 d . . . . .
H4BA H 0.983340 -0.003473 0.245984 0.036 Uiso 1 1 calc R U . . .
H4BB H 0.924789 -0.041717 0.114634 0.036 Uiso 1 1 calc R U . . .
C5B C 0.87454(11) -0.1768(3) 0.25029(16) 0.0238(4) Uani 1 1 d . . . . .
H5B H 0.880161 -0.320769 0.219774 0.029 Uiso 1 1 calc R U . . .
C6B C 0.76396(11) -0.0330(3) 0.33713(15) 0.0246(4) Uani 1 1 d . . . . .
H6BA H 0.724517 0.082806 0.329241 0.030 Uiso 1 1 calc R U . . .
H6BB H 0.741854 -0.152326 0.374514 0.030 Uiso 1 1 calc R U . . .
C7B C 0.85061(12) 0.0341(3) 0.40742(15) 0.0249(4) Uani 1 1 d . . . . .
H7B H 0.852411 0.059620 0.493871 0.030 Uiso 1 1 calc R U . . .
C8B C 0.89968(13) -0.1570(3) 0.38669(16) 0.0301(4) Uani 1 1 d . . . . .
H8BA H 0.882596 -0.281212 0.425635 0.036 Uiso 1 1 calc R U . . .
H8BB H 0.960091 -0.132937 0.415113 0.036 Uiso 1 1 calc R U . . .
C9B C 0.88051(12) 0.2255(3) 0.34774(15) 0.0244(4) Uani 1 1 d . . . . .
H9BA H 0.845009 0.345037 0.355412 0.029 Uiso 1 1 calc R U . . .
H9BB H 0.937992 0.262589 0.389435 0.029 Uiso 1 1 calc R U . . .
C10B C 0.72331(10) -0.2561(3) 0.14516(14) 0.0212(3) Uani 1 1 d . . . . .
H10C H 0.745520 -0.305911 0.076980 0.025 Uiso 1 1 calc R U . . .
H10D H 0.719352 -0.376270 0.196541 0.025 Uiso 1 1 calc R U . . .
C11B C 0.57676(12) -0.3341(3) 0.04482(16) 0.0302(4) Uani 1 1 d . . . . .
H11F H 0.521944 -0.271849 0.021599 0.045 Uiso 1 1 calc R U . . .
H11G H 0.575357 -0.443741 0.102678 0.045 Uiso 1 1 calc R U . . .
H11H H 0.592041 -0.393700 -0.025885 0.045 Uiso 1 1 calc R U . . .
O1W O 0.55823(8) 0.4743(2) 0.74550(13) 0.0377(4) Uani 1 1 d . . . . .
H11W H 0.570387 0.352564 0.780315 0.057 Uiso 1 1 d R U . . .
H12W H 0.503387 0.470864 0.718817 0.057 Uiso 1 1 d R U . . .
O2W O 0.55441(8) 0.0317(2) 0.24558(14) 0.0383(3) Uani 1 1 d . . . . .
H21W H 0.499878 0.031056 0.215578 0.057 Uiso 1 1 d R U . . .
H22W H 0.570378 0.155156 0.274078 0.057 Uiso 1 1 d R U . . .

loop_
_atom_site_aniso_label
_atom_site_aniso_U_11
_atom_site_aniso_U_22
_atom_site_aniso_U_33
_atom_site_aniso_U_23
_atom_site_aniso_U_13
_atom_site_aniso_U_12
Cl1 0.0264(2) 0.0291(2) 0.0261(2) -0.00394(18) 0.00079(17) 0.00146(18)
Cl2 0.0224(2) 0.0317(2) 0.0262(2) 0.00604(18) 0.00103(16) -0.00070(18)
N1A 0.0196(7) 0.0282(7) 0.0195(7) 0.0030(6) 0.0033(6) 0.0070(6)
C1A 0.0169(8) 0.0208(7) 0.0154(7) 0.0020(6) 0.0050(6) 0.0024(6)
C2A 0.0186(8) 0.0211(7) 0.0195(8) -0.0008(6) 0.0012(6) 0.0011(6)
C3A 0.0197(9) 0.0213(7) 0.0222(8) -0.0006(6) 0.0032(7) 0.0032(6)
C4A 0.0199(8) 0.0272(8) 0.0232(8) 0.0013(7) 0.0060(7) 0.0043(7)
C5A 0.0176(8) 0.0222(7) 0.0182(8) 0.0012(6) 0.0047(6) -0.0007(6)
C6A 0.0231(9) 0.0291(8) 0.0172(7) 0.0027(7) 0.0077(6) 0.0070(7)
C7A 0.0263(9) 0.0311(8) 0.0142(7) 0.0018(7) 0.0045(7) 0.0061(7)
C8A 0.0219(9) 0.0286(8) 0.0224(8) -0.0052(7) -0.0011(7) 0.0012(7)
C9A 0.0230(9) 0.0253(8) 0.0199(8) 0.0056(6) 0.0035(7) 0.0055(6)
C10A 0.0192(8) 0.0229(7) 0.0189(8) 0.0033(6) 0.0039(6) 0.0027(7)
C11A 0.0261(9) 0.0369(9) 0.0241(8) 0.0032(8) 0.0007(7) 0.0151(8)
N1B 0.0172(7) 0.0283(7) 0.0204(7) -0.0011(6) 0.0033(5) -0.0051(6)
C1B 0.0173(8) 0.0219(7) 0.0157(7) -0.0001(6) 0.0050(6) 0.0008(6)
C2B 0.0231(9) 0.0257(8) 0.0193(8) 0.0051(7) -0.0003(7) -0.0027(7)
C3B 0.0224(9) 0.0280(8) 0.0218(8) 0.0035(7) 0.0032(7) -0.0055(7)
C4B 0.0179(9) 0.0412(10) 0.0314(10) -0.0068(8) 0.0071(7) -0.0038(8)
C5B 0.0201(9) 0.0243(8) 0.0252(9) -0.0050(7) 0.0014(7) 0.0043(7)
C6B 0.0260(9) 0.0287(8) 0.0206(8) -0.0044(7) 0.0093(7) -0.0047(7)
C7B 0.0321(10) 0.0275(8) 0.0142(7) -0.0026(7) 0.0035(7) -0.0037(8)
C8B 0.0333(11) 0.0251(8) 0.0261(9) 0.0020(7) -0.0059(8) 0.0020(8)
C9B 0.0256(9) 0.0226(7) 0.0229(9) -0.0017(7) 0.0013(7) -0.0029(7)
C10B 0.0207(8) 0.0244(7) 0.0190(8) -0.0016(6) 0.0053(6) -0.0016(7)
C11B 0.0264(9) 0.0388(9) 0.0232(8) -0.0050(8) 0.0023(7) -0.0142(8)
O1W 0.0233(7) 0.0378(7) 0.0531(9) 0.0167(7) 0.0097(6) 0.0026(6)
O2W 0.0212(7) 0.0382(7) 0.0546(9) -0.0156(7) 0.0078(6) -0.0019(6)

loop_
_atom_type_symbol
_atom_type_description
_atom_type_scat_dispersion_real
_atom_type_scat_dispersion_imag
_atom_type_scat_source
C C 0.0181 0.0091 'International Tables Vol C Tables 4.2.6.8 and 6.1.1.4'
H H 0.0000 0.0000 'International Tables Vol C Tables 4.2.6.8 and 6.1.1.4'
Cl Cl 0.3639 0.7018 'International Tables Vol C Tables 4.2.6.8 and 6.1.1.4'
N N 0.0311 0.0180 'International Tables Vol C Tables 4.2.6.8 and 6.1.1.4'
O O 0.0492 0.0322 'International Tables Vol C Tables 4.2.6.8 and 6.1.1.4'

loop_
_geom_angle_atom_site_label_1
_geom_angle_atom_site_label_2
_geom_angle_atom_site_label_3
_geom_angle
_geom_angle_site_symmetry_1
_geom_angle_site_symmetry_3
_geom_angle_publ_flag
C11A N1A C10A 113.21(14) . . ?
C11A N1A H11A 105.3 . . ?
C10A N1A H11A 108.4 . . ?
C11A N1A H12A 108.0 . . ?
C10A N1A H12A 110.9 . . ?
H11A N1A H12A 110.8 . . ?
C10A C1A C2A 115.44(13) . . ?
C10A C1A C6A 113.93(13) . . ?
C2A C1A C6A 106.49(13) . . ?
C10A C1A C5A 112.05(12) . . ?
C2A C1A C5A 103.87(13) . . ?
C6A C1A C5A 103.95(13) . . ?
C3A C2A C1A 100.49(13) . . ?
C3A C2A H2AA 111.7 . . ?
C1A C2A H2AA 111.7 . . ?
C3A C2A H2AB 111.7 . . ?
C1A C2A H2AB 111.7 . . ?
H2AA C2A H2AB 109.4 . . ?
C4A C3A C2A 99.61(12) . . ?
C4A C3A C9A 110.25(14) . . ?
C2A C3A C9A 110.23(14) . . ?
C4A C3A H3A 112.0 . . ?
C2A C3A H3A 112.0 . . ?
C9A C3A H3A 112.0 . . ?
C3A C4A C5A 100.53(13) . . ?
C3A C4A H4AA 111.7 . . ?
C5A C4A H4AA 111.7 . . ?
C3A C4A H4AB 111.7 . . ?
C5A C4A H4AB 111.7 . . ?
H4AA C4A H4AB 109.4 . . ?
C4A C5A C8A 107.37(14) . . ?
C4A C5A C1A 104.23(13) . . ?
C8A C5A C1A 104.21(13) . . ?
C4A C5A H5A 113.4 . . ?
C8A C5A H5A 113.4 . . ?
C1A C5A H5A 113.4 . . ?
C7A C6A C1A 100.66(13) . . ?
C7A C6A H6AA 111.6 . . ?
C1A C6A H6AA 111.6 . . ?
C7A C6A H6AB 111.6 . . ?
C1A C6A H6AB 111.6 . . ?
H6AA C6A H6AB 109.4 . . ?
C8A C7A C6A 99.91(13) . . ?
C8A C7A C9A 110.48(14) . . ?
C6A C7A C9A 109.50(15) . . ?
C8A C7A H7A 112.1 . . ?
C6A C7A H7A 112.1 . . ?
C9A C7A H7A 112.1 . . ?
C7A C8A C5A 100.50(13) . . ?
C7A C8A H8AA 111.7 . . ?
C5A C8A H8AA 111.7 . . ?
C7A C8A H8AB 111.7 . . ?
C5A C8A H8AB 111.7 . . ?
H8AA C8A H8AB 109.4 . . ?
C3A C9A C7A 111.28(13) . . ?
C3A C9A H9AA 109.4 . . ?
C7A C9A H9AA 109.4 . . ?
C3A C9A H9AB 109.4 . . ?
C7A C9A H9AB 109.4 . . ?
H9AA C9A H9AB 108.0 . . ?
N1A C10A C1A 112.16(13) . . ?
N1A C10A H10A 109.2 . . ?
C1A C10A H10A 109.2 . . ?
N1A C10A H10B 109.2 . . ?
C1A C10A H10B 109.2 . . ?
H10A C10A H10B 107.9 . . ?
N1A C11A H11C 109.5 . . ?
N1A C11A H11D 109.5 . . ?
H11C C11A H11D 109.5 . . ?
N1A C11A H11E 109.5 . . ?
H11C C11A H11E 109.5 . . ?
H11D C11A H11E 109.5 . . ?
C11B N1B C10B 112.94(15) . . ?
C11B N1B H11B 104.8 . . ?
C10B N1B H11B 115.2 . . ?
C11B N1B H12B 104.3 . . ?
C10B N1B H12B 111.3 . . ?
H11B N1B H12B 107.4 . . ?
C10B C1B C6B 114.61(13) . . ?
C10B C1B C2B 115.35(13) . . ?
C6B C1B C2B 106.56(14) . . ?
C10B C1B C5B 111.63(13) . . ?
C6B C1B C5B 103.68(13) . . ?
C2B C1B C5B 103.83(13) . . ?
C3B C2B C1B 100.60(13) . . ?
C3B C2B H2BA 111.7 . . ?
C1B C2B H2BA 111.7 . . ?
C3B C2B H2BB 111.7 . . ?
C1B C2B H2BB 111.7 . . ?
H2BA C2B H2BB 109.4 . . ?
C4B C3B C2B 99.28(14) . . ?
C4B C3B C9B 110.47(15) . . ?
C2B C3B C9B 110.24(15) . . ?
C4B C3B H3B 112.1 . . ?
C2B C3B H3B 112.1 . . ?
C9B C3B H3B 112.1 . . ?
C3B C4B C5B 100.51(14) . . ?
C3B C4B H4BA 111.7 . . ?
C5B C4B H4BA 111.7 . . ?
C3B C4B H4BB 111.7 . . ?
C5B C4B H4BB 111.7 . . ?
H4BA C4B H4BB 109.4 . . ?
C8B C5B C4B 107.23(15) . . ?
C8B C5B C1B 104.87(14) . . ?
C4B C5B C1B 104.02(13) . . ?
C8B C5B H5B 113.3 . . ?
C4B C5B H5B 113.3 . . ?
C1B C5B H5B 113.3 . . ?
C7B C6B C1B 100.92(14) . . ?
C7B C6B H6BA 111.6 . . ?
C1B C6B H6BA 111.6 . . ?
C7B C6B H6BB 111.6 . . ?
C1B C6B H6BB 111.6 . . ?
H6BA C6B H6BB 109.4 . . ?
C8B C7B C6B 99.92(14) . . ?
C8B C7B C9B 110.06(15) . . ?
C6B C7B C9B 109.27(14) . . ?
C8B C7B H7B 112.3 . . ?
C6B C7B H7B 112.3 . . ?
C9B C7B H7B 112.3 . . ?
C7B C8B C5B 100.47(13) . . ?
C7B C8B H8BA 111.7 . . ?
C5B C8B H8BA 111.7 . . ?
C7B C8B H8BB 111.7 . . ?
C5B C8B H8BB 111.7 . . ?
H8BA C8B H8BB 109.4 . . ?
C3B C9B C7B 111.53(14) . . ?
C3B C9B H9BA 109.3 . . ?
C7B C9B H9BA 109.3 . . ?
C3B C9B H9BB 109.3 . . ?
C7B C9B H9BB 109.3 . . ?
H9BA C9B H9BB 108.0 . . ?
N1B C10B C1B 111.96(14) . . ?
N1B C10B H10C 109.2 . . ?
C1B C10B H10C 109.2 . . ?
N1B C10B H10D 109.2 . . ?
C1B C10B H10D 109.2 . . ?
H10C C10B H10D 107.9 . . ?
N1B C11B H11F 109.5 . . ?
N1B C11B H11G 109.5 . . ?
H11F C11B H11G 109.5 . . ?
N1B C11B H11H 109.5 . . ?
H11F C11B H11H 109.5 . . ?
H11G C11B H11H 109.5 . . ?
H11W O1W H12W 105.1 . . ?
H21W O2W H22W 109.2 . . ?

loop_
_geom_bond_atom_site_label_1
_geom_bond_atom_site_label_2
_geom_bond_distance
_geom_bond_site_symmetry_2
_geom_bond_publ_flag
N1A C11A 1.491(2) . ?
N1A C10A 1.493(2) . ?
N1A H11A 0.9527 . ?
N1A H12A 0.9087 . ?
C1A C10A 1.520(2) . ?
C1A C2A 1.546(2) . ?
C1A C6A 1.549(2) . ?
C1A C5A 1.590(2) . ?
C2A C3A 1.533(2) . ?
C2A H2AA 0.9900 . ?
C2A H2AB 0.9900 . ?
C3A C4A 1.530(2) . ?
C3A C9A 1.545(2) . ?
C3A H3A 1.0000 . ?
C4A C5A 1.540(2) . ?
C4A H4AA 0.9900 . ?
C4A H4AB 0.9900 . ?
C5A C8A 1.542(2) . ?
C5A H5A 1.0000 . ?
C6A C7A 1.531(2) . ?
C6A H6AA 0.9900 . ?
C6A H6AB 0.9900 . ?
C7A C8A 1.529(2) . ?
C7A C9A 1.548(2) . ?
C7A H7A 1.0000 . ?
C8A H8AA 0.9900 . ?
C8A H8AB 0.9900 . ?
C9A H9AA 0.9900 . ?
C9A H9AB 0.9900 . ?
C10A H10A 0.9900 . ?
C10A H10B 0.9900 . ?
C11A H11C 0.9800 . ?
C11A H11D 0.9800 . ?
C11A H11E 0.9800 . ?
N1B C11B 1.490(2) . ?
N1B C10B 1.491(2) . ?
N1B H11B 0.9243 . ?
N1B H12B 0.9162 . ?
C1B C10B 1.516(2) . ?
C1B C6B 1.542(2) . ?
C1B C2B 1.546(2) . ?
C1B C5B 1.587(2) . ?
C2B C3B 1.531(2) . ?
C2B H2BA 0.9900 . ?
C2B H2BB 0.9900 . ?
C3B C4B 1.527(3) . ?
C3B C9B 1.540(2) . ?
C3B H3B 1.0000 . ?
C4B C5B 1.541(2) . ?
C4B H4BA 0.9900 . ?
C4B H4BB 0.9900 . ?
C5B C8B 1.534(2) . ?
C5B H5B 1.0000 . ?
C6B C7B 1.535(2) . ?
C6B H6BA 0.9900 . ?
C6B H6BB 0.9900 . ?
C7B C8B 1.529(3) . ?
C7B C9B 1.547(2) . ?
C7B H7B 1.0000 . ?
C8B H8BA 0.9900 . ?
C8B H8BB 0.9900 . ?
C9B H9BA 0.9900 . ?
C9B H9BB 0.9900 . ?
C10B H10C 0.9900 . ?
C10B H10D 0.9900 . ?
C11B H11F 0.9800 . ?
C11B H11G 0.9800 . ?
C11B H11H 0.9800 . ?
O1W H11W 0.8894 . ?
O1W H12W 0.8913 . ?
O2W H21W 0.8918 . ?
O2W H22W 0.8706 . ?

loop_
_geom_hbond_atom_site_label_D
_geom_hbond_atom_site_label_H
_geom_hbond_atom_site_label_A
_geom_hbond_distance_DH
_geom_hbond_distance_HA
_geom_hbond_distance_DA
_geom_hbond_angle_DHA
_geom_hbond_site_symmetry_A
_geom_hbond_publ_flag
N1A H11A Cl1 0.95 2.18 3.0955(15) 160.7 . yes
N1A H12A O1W 0.91 1.88 2.7499(19) 159.8 . yes
N1B H11B O2W 0.92 1.83 2.747(2) 169.5 . yes
N1B H12B Cl2 0.92 2.23 3.1181(14) 164.1 . yes
O1W H11W Cl2 0.89 2.26 3.1283(14) 165.5 1_556 yes
O1W H12W Cl1 0.89 2.27 3.1412(14) 165.4 2_666 yes
O2W H21W Cl2 0.89 2.27 3.1384(14) 164.5 2_655 yes
O2W H22W Cl1 0.87 2.27 3.1310(15) 171.1 . yes
